data_1535856
loop_
_publ_author_name
'Nagornyi, P.G.'
'Kapshuk, A.A.'
'Slobodyanik, N.S.'
'Stus', N.V.'

_publ_section_title
;
 Synthesis and structure of sodium and titanium orthophosphate Na2 Ti2 P2
 O10
;
_journal_name_full Kristallografiya
_journal_page_first 634
_journal_page_last 637
_journal_volume 35
_journal_year 1990
_chemical_formula_sum 'Na O5 P Ti'
_chemical_name_systematic 'Na (Ti O) (P O4)'
_space_group_IT_number 18
_symmetry_space_group_name_Hall 'P 2ac 2ac'
_symmetry_space_group_name_H-M 'P 21 2 21'
_cell_angle_alpha 90
_cell_angle_beta 90
_cell_angle_gamma 90
_cell_formula_units_Z 8
_cell_length_a 8.755
_cell_length_b 9.124
_cell_length_c 10.518
_cell_volume 840.184
_citation_journal_id_ASTM KRISAJ
_cod_data_source_file Nagornyi_KRISAJ_1990_996.cif
_cod_data_source_block Na1O5P1Ti1
_cod_original_cell_volume 840.1843
_cod_original_sg_symbol_Hall 'P 2 2ab (y,z,x)'
_cod_original_formula_sum 'Na1 O5 P1 Ti1'
_cod_database_code 1535856

loop_
_symmetry_equiv_pos_as_xyz
x,y,z
-x,y,-z
-x+1/2,-y,z+1/2
x+1/2,-y,-z+1/2

loop_
_atom_site_label
_atom_site_type_symbol
_atom_site_fract_x
_atom_site_fract_y
_atom_site_fract_z
_atom_site_occupancy
_atom_site_U_iso_or_equiv
Ti2 Ti+4 0.3705 0.8522 0.1145 1 0.0
Na3 Na+1 0.2737 0.8025 0.6496 0.5 0.0
O9 O-2 0.5 0.7705 0 1 0.0
O10 O-2 0.4403 0.7411 0.2504 1 0.0
O3 O-2 0.2503 1.0399 0.4769 1 0.0
O7 O-2 0.1928 0.7195 0.1005 1 0.0
Na4 Na+1 0.0175 0.4906 0.4511 0.5 0.0
O1 O-2 -0.0037 0.9716 0.3651 1 0.0
P1 P+5 0.1726 0.9433 0.375 1 0.0
O11 O-2 0.5 0.7194 0.5 1 0.0
O5 O-2 0.2553 0.4565 0.0492 1 0.0
O8 O-2 0.2133 0.5279 0.2783 1 0.0
O2 O-2 0.1959 0.7809 0.4149 1 0.0
Ti1 Ti+4 0.362 0.6378 0.3863 1 0.0
O4 O-2 0.2537 0.977 0.2437 1 0.0
Na2 Na+1 0.2297 0.7822 0.6551 0.5 0.0
Na1 Na+1 0.5 0.1409 0.5 1 0.0
O6 O-2 -0.0141 0.5386 0.1329 1 0.0
P2 P+5 0.1591 0.56 0.1402 1 0.0
